data_1562971
loop_
_publ_author_name
'Stoyko, Stanislav S.'
'Khatun, Mansura'
'Scott Mullen, C.'
'Mar, Arthur'

_publ_section_title
;
 Ternary CaCu4P2-type pnictides AAg4Pn2 (A=Sr, Eu; Pn=As, Sb)
;
_journal_name_full 'Journal of Solid State Chemistry'
_journal_page_first 325
_journal_page_last 330
_journal_paper_doi 10.1016/j.jssc.2012.04.042
_journal_volume 192
_journal_year 2012
_chemical_formula_structural 'Eu Ag4 Sb2'
_chemical_formula_sum 'Ag4 Eu Sb2'
_chemical_formula_weight 826.94
_chemical_name_common 'europium silver antimonide (1/4/2)'
_chemical_name_systematic 'europium silver antimonide (1/4/2)'
_space_group_IT_number 166
_space_group_name_Hall '-R 3 2"'
_space_group_name_H-M_alt 'R -3 m :H'
_symmetry_cell_setting trigonal
_symmetry_space_group_name_Hall '-R 3 2"'
_symmetry_space_group_name_H-M 'R -3 m :H'
_atom_sites_solution_hydrogens .
_atom_sites_solution_primary direct
_atom_sites_solution_secondary difmap
_audit_creation_method SHELXL-97
_cell_angle_alpha 90.00
_cell_angle_beta 90.00
_cell_angle_gamma 120.00
_cell_formula_units_Z 3
_cell_length_a 4.7239(3)
_cell_length_b 4.7239(3)
_cell_length_c 24.6890(17)
_cell_measurement_reflns_used 2470
_cell_measurement_temperature 295(2)
_cell_measurement_theta_max 33.10
_cell_measurement_theta_min 2.48
_cell_volume 477.13(5)
_computing_cell_refinement 'Bruker SAINT 7.68A (Bruker, 2009)'
_computing_data_collection 'Bruker SMART 5.054 (Bruker, 1999)'
_computing_data_reduction 'Bruker SAINT 7.68A'
_computing_molecular_graphics 'ATOMS 5.1 (Dowty, 1999)'
_computing_publication_material 'Bruker SHELXTL 6.12'
_computing_structure_refinement 'Bruker SHELXTL 6.12'
_computing_structure_solution 'Bruker SHELXTL 6.12'
_diffrn_ambient_temperature 295(2)
_diffrn_measured_fraction_theta_full 0.993
_diffrn_measured_fraction_theta_max 0.993
_diffrn_measurement_device_type 'Bruker D8/SMART APEX II CCD'
_diffrn_measurement_method '\w scans'
_diffrn_radiation_monochromator graphite
_diffrn_radiation_source 'fine-focus sealed tube'
_diffrn_radiation_type MoK\a
_diffrn_radiation_wavelength 0.71073
_diffrn_reflns_av_R_equivalents 0.0237
_diffrn_reflns_av_sigmaI/netI 0.0130
_diffrn_reflns_limit_h_max 7
_diffrn_reflns_limit_h_min -7
_diffrn_reflns_limit_k_max 7
_diffrn_reflns_limit_k_min -7
_diffrn_reflns_limit_l_max 37
_diffrn_reflns_limit_l_min -37
_diffrn_reflns_number 2216
_diffrn_reflns_theta_full 33.10
_diffrn_reflns_theta_max 33.10
_diffrn_reflns_theta_min 2.47
_diffrn_standards_interval_count .
_diffrn_standards_interval_time .
_diffrn_standards_number 0
_exptl_absorpt_coefficient_mu 29.979
_exptl_absorpt_correction_T_max 0.5296
_exptl_absorpt_correction_T_min 0.1681
_exptl_absorpt_correction_type numerical
_exptl_absorpt_process_details 'Bruker SHELXTL 6.12 (Sheldrick, 2001)'
_exptl_crystal_colour grey
_exptl_crystal_density_diffrn 8.634
_exptl_crystal_density_method 'not measured'
_exptl_crystal_description plate
_exptl_crystal_F_000 1059
_exptl_crystal_size_max 0.11
_exptl_crystal_size_mid 0.09
_exptl_crystal_size_min 0.04
_refine_diff_density_max 0.699
_refine_diff_density_min -1.010
_refine_diff_density_rms 0.185
_refine_ls_extinction_coef 0.00246(12)
_refine_ls_extinction_expression Fc^*^=kFc[1+0.001xFc^2^\l^3^/sin(2\q)]^-1/4^
_refine_ls_extinction_method SHELXL
_refine_ls_goodness_of_fit_ref 1.125
_refine_ls_hydrogen_treatment .
_refine_ls_matrix_type full
_refine_ls_number_parameters 13
_refine_ls_number_reflns 271
_refine_ls_number_restraints 0
_refine_ls_restrained_S_all 1.125
_refine_ls_R_factor_all 0.0130
_refine_ls_R_factor_gt 0.0123
_refine_ls_shift/su_max 0.001
_refine_ls_shift/su_mean 0.000
_refine_ls_structure_factor_coef Fsqd
_refine_ls_weighting_details 'calc w=1/[\s^2^(Fo^2^)+(0.0143P)^2^+1.8594P] where P=(Fo^2^+2Fc^2^)/3'
_refine_ls_weighting_scheme calc
_refine_ls_wR_factor_gt 0.0297
_refine_ls_wR_factor_ref 0.0300
_reflns_number_gt 258
_reflns_number_total 271
_reflns_threshold_expression I>2\s(I)
_cod_data_source_file JSSC-2012-192-325.cif
_cod_data_source_block EuAg4Sb2
_cod_original_sg_symbol_H-M 'R -3 m'
_cod_database_code 1562971

loop_
_symmetry_equiv_pos_as_xyz
'x, y, z'
'-y, x-y, z'
'-x+y, -x, z'
'y, x, -z'
'x-y, -y, -z'
'-x, -x+y, -z'
'x+2/3, y+1/3, z+1/3'
'-y+2/3, x-y+1/3, z+1/3'
'-x+y+2/3, -x+1/3, z+1/3'
'y+2/3, x+1/3, -z+1/3'
'x-y+2/3, -y+1/3, -z+1/3'
'-x+2/3, -x+y+1/3, -z+1/3'
'x+1/3, y+2/3, z+2/3'
'-y+1/3, x-y+2/3, z+2/3'
'-x+y+1/3, -x+2/3, z+2/3'
'y+1/3, x+2/3, -z+2/3'
'x-y+1/3, -y+2/3, -z+2/3'
'-x+1/3, -x+y+2/3, -z+2/3'
'-x, -y, -z'
'y, -x+y, -z'
'x-y, x, -z'
'-y, -x, z'
'-x+y, y, z'
'x, x-y, z'
'-x+2/3, -y+1/3, -z+1/3'
'y+2/3, -x+y+1/3, -z+1/3'
'x-y+2/3, x+1/3, -z+1/3'
'-y+2/3, -x+1/3, z+1/3'
'-x+y+2/3, y+1/3, z+1/3'
'x+2/3, x-y+1/3, z+1/3'
'-x+1/3, -y+2/3, -z+2/3'
'y+1/3, -x+y+2/3, -z+2/3'
'x-y+1/3, x+2/3, -z+2/3'
'-y+1/3, -x+2/3, z+2/3'
'-x+y+1/3, y+2/3, z+2/3'
'x+1/3, x-y+2/3, z+2/3'

loop_
_atom_site_label
_atom_site_type_symbol
_atom_site_fract_x
_atom_site_fract_y
_atom_site_fract_z
_atom_site_U_iso_or_equiv
_atom_site_adp_type
_atom_site_occupancy
_atom_site_symmetry_multiplicity
_atom_site_calc_flag
_atom_site_refinement_flags
_atom_site_disorder_assembly
_atom_site_disorder_group
Eu Eu 0.0000 0.0000 0.0000 0.01433(10) Uani 1 12 d S . .
Ag1 Ag 0.0000 0.0000 0.14196(2) 0.02647(12) Uani 1 6 d S . .
Ag2 Ag 0.0000 0.0000 0.43411(2) 0.03028(14) Uani 1 6 d S . .
Sb Sb 0.0000 0.0000 0.256340(13) 0.01418(10) Uani 1 6 d S . .

loop_
_atom_site_aniso_label
_atom_site_aniso_U_11
_atom_site_aniso_U_22
_atom_site_aniso_U_33
_atom_site_aniso_U_23
_atom_site_aniso_U_13
_atom_site_aniso_U_12
Eu 0.01500(12) 0.01500(12) 0.01298(16) 0.000 0.000 0.00750(6)
Ag1 0.02976(16) 0.02976(16) 0.0199(2) 0.000 0.000 0.01488(8)
Ag2 0.01807(15) 0.01807(15) 0.0547(3) 0.000 0.000 0.00903(7)
Sb 0.01318(12) 0.01318(12) 0.01618(17) 0.000 0.000 0.00659(6)

loop_
_atom_type_symbol
_atom_type_description
_atom_type_scat_dispersion_real
_atom_type_scat_dispersion_imag
_atom_type_scat_source
Ag Ag -0.8971 1.1015 'International Tables Vol C Tables 4.2.6.8 and 6.1.1.4'
Sb Sb -0.5866 1.5461 'International Tables Vol C Tables 4.2.6.8 and 6.1.1.4'
Eu Eu -0.1578 3.6682 'International Tables Vol C Tables 4.2.6.8 and 6.1.1.4'

loop_
_geom_angle_atom_site_label_1
_geom_angle_atom_site_label_2
_geom_angle_atom_site_label_3
_geom_angle
_geom_angle_site_symmetry_1
_geom_angle_site_symmetry_3
Sb Eu Sb 180.000(9) 25 13_444
Sb Eu Sb 90.548(7) 25 25_445
Sb Eu Sb 89.452(7) 13_444 25_445
Sb Eu Sb 89.452(7) 25 13_554
Sb Eu Sb 90.548(7) 13_444 13_554
Sb Eu Sb 180.000(9) 25_445 13_554
Sb Eu Sb 90.547(7) 25 25_455
Sb Eu Sb 89.453(7) 13_444 25_455
Sb Eu Sb 90.547(7) 25_445 25_455
Sb Eu Sb 89.453(7) 13_554 25_455
Sb Eu Sb 89.453(7) 25 13_544
Sb Eu Sb 90.547(7) 13_444 13_544
Sb Eu Sb 89.453(7) 25_445 13_544
Sb Eu Sb 90.547(7) 13_554 13_544
Sb Eu Sb 180.000(9) 25_455 13_544
Sb Eu Ag1 55.123(5) 25 .
Sb Eu Ag1 124.877(5) 13_444 .
Sb Eu Ag1 55.123(5) 25_445 .
Sb Eu Ag1 124.877(5) 13_554 .
Sb Eu Ag1 55.124(5) 25_455 .
Sb Eu Ag1 124.876(5) 13_544 .
Sb Eu Ag1 124.877(5) 25 19
Sb Eu Ag1 55.123(5) 13_444 19
Sb Eu Ag1 124.877(5) 25_445 19
Sb Eu Ag1 55.123(5) 13_554 19
Sb Eu Ag1 124.876(5) 25_455 19
Sb Eu Ag1 55.124(5) 13_544 19
Ag1 Eu Ag1 180.0 . 19
Sb Eu Ag2 46.495(3) 25 13_554
Sb Eu Ag2 133.505(3) 13_444 13_554
Sb Eu Ag2 102.751(10) 25_445 13_554
Sb Eu Ag2 77.249(10) 13_554 13_554
Sb Eu Ag2 46.496(3) 25_455 13_554
Sb Eu Ag2 133.504(3) 13_544 13_554
Ag1 Eu Ag2 47.628(7) . 13_554
Ag1 Eu Ag2 132.372(7) 19 13_554
Sb Eu Ag2 133.505(3) 25 25_445
Sb Eu Ag2 46.495(3) 13_444 25_445
Sb Eu Ag2 77.249(10) 25_445 25_445
Sb Eu Ag2 102.751(10) 13_554 25_445
Sb Eu Ag2 133.504(3) 25_455 25_445
Sb Eu Ag2 46.496(3) 13_544 25_445
Ag1 Eu Ag2 132.372(7) . 25_445
Ag1 Eu Ag2 47.628(7) 19 25_445
Ag2 Eu Ag2 180.000(14) 13_554 25_445
Sb Eu Ag2 77.249(10) 25 25
Sb Eu Ag2 102.751(10) 13_444 25
Sb Eu Ag2 133.505(3) 25_445 25
Sb Eu Ag2 46.495(3) 13_554 25
Sb Eu Ag2 133.504(3) 25_455 25
Sb Eu Ag2 46.496(3) 13_544 25
Ag1 Eu Ag2 132.372(7) . 25
Ag1 Eu Ag2 47.628(7) 19 25
Ag2 Eu Ag2 100.445(11) 13_554 25
Ag2 Eu Ag2 79.555(11) 25_445 25
Sb Eu Ag2 102.751(10) 25 13_444
Sb Eu Ag2 77.249(10) 13_444 13_444
Sb Eu Ag2 46.495(3) 25_445 13_444
Sb Eu Ag2 133.505(3) 13_554 13_444
Sb Eu Ag2 46.496(3) 25_455 13_444
Sb Eu Ag2 133.504(3) 13_544 13_444
Ag1 Eu Ag2 47.628(7) . 13_444
Ag1 Eu Ag2 132.372(7) 19 13_444
Ag2 Eu Ag2 79.555(11) 13_554 13_444
Ag2 Eu Ag2 100.445(11) 25_445 13_444
Ag2 Eu Ag2 180.000(14) 25 13_444
Sb Ag1 Ag2 110.449(15) . 13_444
Sb Ag1 Ag2 110.449(15) . 13_554
Ag2 Ag1 Ag2 108.477(16) 13_444 13_554
Sb Ag1 Ag2 110.449(15) . 13_544
Ag2 Ag1 Ag2 108.476(16) 13_444 13_544
Ag2 Ag1 Ag2 108.476(16) 13_554 13_544
Sb Ag1 Ag1 65.901(17) . 25
Ag2 Ag1 Ag1 176.35(3) 13_444 25
Ag2 Ag1 Ag1 73.440(7) 13_554 25
Ag2 Ag1 Ag1 73.441(7) 13_544 25
Sb Ag1 Ag1 65.901(17) . 25_445
Ag2 Ag1 Ag1 73.440(7) 13_444 25_445
Ag2 Ag1 Ag1 176.35(3) 13_554 25_445
Ag2 Ag1 Ag1 73.441(7) 13_544 25_445
Ag1 Ag1 Ag1 104.47(2) 25 25_445
Sb Ag1 Ag1 65.901(17) . 25_455
Ag2 Ag1 Ag1 73.441(7) 13_444 25_455
Ag2 Ag1 Ag1 73.441(7) 13_554 25_455
Ag2 Ag1 Ag1 176.35(3) 13_544 25_455
Ag1 Ag1 Ag1 104.47(2) 25 25_455
Ag1 Ag1 Ag1 104.47(2) 25_445 25_455
Sb Ag1 Sb 120.460(10) . 25_445
Ag2 Ag1 Sb 54.483(7) 13_444 25_445
Ag2 Ag1 Sb 129.09(2) 13_554 25_445
Ag2 Ag1 Sb 54.484(7) 13_544 25_445
Ag1 Ag1 Sb 126.900(5) 25 25_445
Ag1 Ag1 Sb 54.559(11) 25_445 25_445
Ag1 Ag1 Sb 126.899(5) 25_455 25_445
Sb Ag1 Sb 120.460(10) . 25
Ag2 Ag1 Sb 129.09(2) 13_444 25
Ag2 Ag1 Sb 54.483(7) 13_554 25
Ag2 Ag1 Sb 54.484(7) 13_544 25
Ag1 Ag1 Sb 54.559(11) 25 25
Ag1 Ag1 Sb 126.900(5) 25_445 25
Ag1 Ag1 Sb 126.899(5) 25_455 25
Sb Ag1 Sb 96.577(13) 25_445 25
Sb Ag1 Sb 120.459(10) . 25_455
Ag2 Ag1 Sb 54.484(7) 13_444 25_455
Ag2 Ag1 Sb 54.484(7) 13_554 25_455
Ag2 Ag1 Sb 129.09(2) 13_544 25_455
Ag1 Ag1 Sb 126.899(5) 25 25_455
Ag1 Ag1 Sb 126.899(5) 25_445 25_455
Ag1 Ag1 Sb 54.558(11) 25_455 25_455
Sb Ag1 Sb 96.576(13) 25_445 25_455
Sb Ag1 Sb 96.576(13) 25 25_455
Sb Ag1 Eu 180.0 . .
Ag2 Ag1 Eu 69.551(15) 13_444 .
Ag2 Ag1 Eu 69.551(15) 13_554 .
Ag2 Ag1 Eu 69.551(15) 13_544 .
Ag1 Ag1 Eu 114.099(17) 25 .
Ag1 Ag1 Eu 114.099(17) 25_445 .
Ag1 Ag1 Eu 114.099(17) 25_455 .
Sb Ag1 Eu 59.540(10) 25_445 .
Sb Ag1 Eu 59.540(10) 25 .
Sb Ag1 Eu 59.541(10) 25_455 .
Sb Ag2 Sb 115.694(9) 31_445 31
Sb Ag2 Sb 115.693(9) 31_445 31_545
Sb Ag2 Sb 115.693(9) 31 31_545
Sb Ag2 Ag1 171.70(3) 31_445 7
Sb Ag2 Ag1 67.389(5) 31 7
Sb Ag2 Ag1 67.390(5) 31_545 7
Sb Ag2 Ag1 67.389(5) 31_445 7_445
Sb Ag2 Ag1 171.70(3) 31 7_445
Sb Ag2 Ag1 67.390(5) 31_545 7_445
Ag1 Ag2 Ag1 108.477(16) 7 7_445
Sb Ag2 Ag1 67.390(5) 31_445 7_455
Sb Ag2 Ag1 67.390(5) 31 7_455
Sb Ag2 Ag1 171.70(3) 31_545 7_455
Ag1 Ag2 Ag1 108.476(16) 7 7_455
Ag1 Ag2 Ag1 108.476(16) 7_445 7_455
Sb Ag2 Ag2 102.150(14) 31_445 19_556
Sb Ag2 Ag2 102.150(14) 31 19_556
Sb Ag2 Ag2 102.150(14) 31_545 19_556
Ag1 Ag2 Ag2 69.551(15) 7 19_556
Ag1 Ag2 Ag2 69.551(15) 7_445 19_556
Ag1 Ag2 Ag2 69.551(15) 7_455 19_556
Sb Ag2 Eu 59.803(8) 31_445 7_445
Sb Ag2 Eu 125.48(2) 31 7_445
Sb Ag2 Eu 59.804(8) 31_545 7_445
Ag1 Ag2 Eu 125.562(10) 7 7_445
Ag1 Ag2 Eu 62.821(11) 7_445 7_445
Ag1 Ag2 Eu 125.561(10) 7_455 7_445
Ag2 Ag2 Eu 132.372(7) 19_556 7_445
Sb Ag2 Eu 125.48(2) 31_445 7
Sb Ag2 Eu 59.803(8) 31 7
Sb Ag2 Eu 59.804(8) 31_545 7
Ag1 Ag2 Eu 62.821(11) 7 7
Ag1 Ag2 Eu 125.562(10) 7_445 7
Ag1 Ag2 Eu 125.561(10) 7_455 7
Ag2 Ag2 Eu 132.372(8) 19_556 7
Eu Ag2 Eu 79.555(11) 7_445 7
Sb Ag2 Eu 59.804(8) 31_445 7_455
Sb Ag2 Eu 59.804(8) 31 7_455
Sb Ag2 Eu 125.48(2) 31_545 7_455
Ag1 Ag2 Eu 125.561(10) 7 7_455
Ag1 Ag2 Eu 125.561(10) 7_445 7_455
Ag1 Ag2 Eu 62.820(11) 7_455 7_455
Ag2 Ag2 Eu 132.372(8) 19_556 7_455
Eu Ag2 Eu 79.555(11) 7_445 7_455
Eu Ag2 Eu 79.555(11) 7 7_455
Ag2 Sb Ag2 115.694(9) 31_445 31
Ag2 Sb Ag2 115.693(9) 31_445 31_545
Ag2 Sb Ag2 115.693(9) 31 31_545
Ag2 Sb Ag1 77.850(14) 31_445 .
Ag2 Sb Ag1 77.850(14) 31 .
Ag2 Sb Ag1 77.850(14) 31_545 .
Ag2 Sb Ag1 58.126(6) 31_445 25_445
Ag2 Sb Ag1 137.390(18) 31 25_445
Ag2 Sb Ag1 58.128(6) 31_545 25_445
Ag1 Sb Ag1 59.540(10) . 25_445
Ag2 Sb Ag1 137.390(18) 31_445 25
Ag2 Sb Ag1 58.126(6) 31 25
Ag2 Sb Ag1 58.128(6) 31_545 25
Ag1 Sb Ag1 59.540(10) . 25
Ag1 Sb Ag1 96.577(13) 25_445 25
Ag2 Sb Ag1 58.127(6) 31_445 25_455
Ag2 Sb Ag1 58.127(6) 31 25_455
Ag2 Sb Ag1 137.390(18) 31_545 25_455
Ag1 Sb Ag1 59.541(10) . 25_455
Ag1 Sb Ag1 96.576(13) 25_445 25_455
Ag1 Sb Ag1 96.576(13) 25 25_455
Ag2 Sb Eu 157.274(16) 31_445 7
Ag2 Sb Eu 73.700(9) 31 7
Ag2 Sb Eu 73.701(9) 31_545 7
Ag1 Sb Eu 124.877(5) . 7
Ag1 Sb Eu 130.050(3) 25_445 7
Ag1 Sb Eu 65.336(9) 25 7
Ag1 Sb Eu 130.049(3) 25_455 7
Ag2 Sb Eu 73.700(9) 31_445 7_445
Ag2 Sb Eu 157.274(16) 31 7_445
Ag2 Sb Eu 73.701(9) 31_545 7_445
Ag1 Sb Eu 124.877(5) . 7_445
Ag1 Sb Eu 65.336(9) 25_445 7_445
Ag1 Sb Eu 130.050(3) 25 7_445
Ag1 Sb Eu 130.049(3) 25_455 7_445
Eu Sb Eu 90.548(7) 7 7_445
Ag2 Sb Eu 73.701(9) 31_445 7_455
Ag2 Sb Eu 73.701(9) 31 7_455
Ag2 Sb Eu 157.274(16) 31_545 7_455
Ag1 Sb Eu 124.876(5) . 7_455
Ag1 Sb Eu 130.049(3) 25_445 7_455
Ag1 Sb Eu 130.049(3) 25 7_455
Ag1 Sb Eu 65.336(9) 25_455 7_455
Eu Sb Eu 90.547(7) 7 7_455
Eu Sb Eu 90.547(7) 7_445 7_455

loop_
_geom_bond_atom_site_label_1
_geom_bond_atom_site_label_2
_geom_bond_distance
_geom_bond_site_symmetry_2
Eu Sb 3.3245(2) 25
Eu Sb 3.3245(2) 13_444
Eu Sb 3.3245(2) 25_445
Eu Sb 3.3245(2) 13_554
Eu Sb 3.3245(2) 25_455
Eu Sb 3.3245(2) 13_544
Eu Ag1 3.5049(5) .
Eu Ag1 3.5049(5) 19
Eu Ag2 3.6917(4) 13_554
Eu Ag2 3.6917(4) 25_445
Eu Ag2 3.6917(4) 25
Eu Ag2 3.6917(4) 13_444
Ag1 Sb 2.8239(6) .
Ag1 Ag2 2.9108(3) 13_444
Ag1 Ag2 2.9108(3) 13_554
Ag1 Ag2 2.9108(3) 13_544
Ag1 Ag1 2.9877(4) 25
Ag1 Ag1 2.9877(4) 25_445
Ag1 Ag1 2.9878(4) 25_455
Ag1 Sb 3.1640(3) 25_445
Ag1 Sb 3.1640(3) 25
Ag1 Sb 3.1640(3) 25_455
Ag2 Sb 2.7898(2) 31_445
Ag2 Sb 2.7898(2) 31
Ag2 Sb 2.7899(2) 31_545
Ag2 Ag1 2.9108(3) 7
Ag2 Ag1 2.9108(3) 7_445
Ag2 Ag1 2.9108(3) 7_455
Ag2 Ag2 3.2536(12) 19_556
Ag2 Eu 3.6917(4) 7_445
Ag2 Eu 3.6917(4) 7
Ag2 Eu 3.6917(4) 7_455
Sb Ag2 2.7898(2) 31_445
Sb Ag2 2.7898(2) 31
Sb Ag2 2.7899(2) 31_545
Sb Ag1 3.1640(3) 25_445
Sb Ag1 3.1640(3) 25
Sb Ag1 3.1640(3) 25_455
Sb Eu 3.3245(2) 7
Sb Eu 3.3245(2) 7_445
Sb Eu 3.3245(2) 7_455
